data_1529639
loop_
_publ_author_name
'Blasi, A.'
'Brajkovic, A.'
'Martin, R.F.'
'Foord, E.E.'
'de Pol Blasi, C.'
'Zanazzi, P.F.'

_publ_section_title
;
 Structure refinement and genetic aspects of a microcline overgrowth on
 amazonite from Pikes Peak batholith Colorado,U.S.A.
;
_journal_name_full 'Bulletin de Mineralogie (101,1978-)'
_journal_page_first 411
_journal_page_last 422
_journal_volume 107
_journal_year 1984
_chemical_formula_sum 'Al K O8 Si3'
_chemical_name_systematic 'K (Al Si3 O8)'
_space_group_IT_number 2
_symmetry_space_group_name_Hall '-P 1 (1/2*x+1/2*y,1/2*x-1/2*y,-z)'
_symmetry_space_group_name_H-M 'C -1'
_cell_angle_alpha 90.658
_cell_angle_beta 115.917
_cell_angle_gamma 87.626
_cell_formula_units_Z 4
_cell_length_a 8.5732
_cell_length_b 12.9668
_cell_length_c 7.2227
_cell_volume 721.535
_citation_journal_id_ASTM BULMD9
_cod_data_source_file Blasi_BULMD9_1984_1065.cif
_cod_data_source_block Al1K1O8Si3
_cod_original_cell_volume 721.5345
_cod_original_sg_symbol_H-M 'P -1 (a+b,a-b,-c)'
_cod_original_formula_sum 'Al1 K1 O8 Si3'
_cod_database_code 1529639

loop_
_symmetry_equiv_pos_as_xyz
x,y,z
-x,-y,-z
x+1/2,y+1/2,z
-x+1/2,-y+1/2,-z

loop_
_atom_site_label
_atom_site_type_symbol
_atom_site_fract_x
_atom_site_fract_y
_atom_site_fract_z
_atom_site_occupancy
_atom_site_U_iso_or_equiv
O6 O-2 0.039 0.6957 0.2708 1 0.0
O1 O-2 0.0005 0.1444 0.9835 1 0.0
O2 O-2 0.6369 0.0057 0.2852 1 0.0
Si1 Si+4 0.0098 0.188 0.2168 0.038 0.0
Si3 Si+4 0.7116 0.1204 0.3402 0.992 0.0
O8 O-2 0.1754 0.8743 0.4121 1 0.0
Al4 Al+3 0.7061 0.8856 0.3509 0.008 0.0
O7 O-2 0.1905 0.1228 0.4051 1 0.0
Si2 Si+4 0.0099 0.8195 0.2326 0.977 0.0
Al3 Al+3 0.7116 0.1204 0.3402 0.008 0.0
O5 O-2 0.0352 0.3201 0.2516 1 0.0
Si4 Si+4 0.7061 0.8856 0.3509 0.992 0.0
Al2 Al+3 0.0099 0.8195 0.2326 0.023 0.0
O3 O-2 0.8211 0.1481 0.2201 1 0.0
Al1 Al+3 0.0098 0.188 0.2168 0.962 0.0
O4 O-2 0.8315 0.8576 0.2401 1 0.0
K1 K+1 0.2826 0.9927 0.1365 1 0.0
